data_4347410
loop_
_publ_author_name
'Jeong, So Yi'
'Lalancette, Roger A.'
'Lin, Huina'
'Lupinska, Patrycja'
'Shipman, Patrick O.'
'John, Alexandra'
'Sheridan, John B.'
'J\"akle, Frieder'

_publ_section_title
;
 &quot;Third-Generation&quot;-Type Functional Tris(2-pyridyl)borate
 Ligands and Their Transition-Metal Complexes.
;
_journal_issue 7
_journal_name_full 'Inorganic chemistry'
_journal_page_first 3605
_journal_page_last 3615
_journal_paper_doi 10.1021/acs.inorgchem.6b00124
_journal_volume 55
_journal_year 2016
_chemical_formula_moiety 'C42 H32 B2 I2 N6 Ru, C7 H8'
_chemical_formula_sum 'C49 H40 B2 I2 N6 Ru'
_chemical_formula_weight 1089.36
_space_group_IT_number 2
_space_group_name_Hall '-P 1'
_space_group_name_H-M_alt 'P -1'
_symmetry_cell_setting triclinic
_symmetry_space_group_name_Hall '-P 1'
_symmetry_space_group_name_H-M 'P -1'
_atom_sites_solution_hydrogens geom
_atom_sites_solution_primary direct
_atom_sites_solution_secondary difmap
_audit_creation_method SHELXL-97
_cell_angle_alpha 90.863(2)
_cell_angle_beta 103.353(2)
_cell_angle_gamma 109.278(2)
_cell_formula_units_Z 2
_cell_length_a 12.8450(5)
_cell_length_b 13.2757(4)
_cell_length_c 13.4453(5)
_cell_measurement_reflns_used 9283
_cell_measurement_temperature 100(2)
_cell_measurement_theta_max 70.25
_cell_measurement_theta_min 3.77
_cell_volume 2095.28(13)
_computing_cell_refinement 'APEX 2'
_computing_data_collection 'APEX 2 (Bruker, 2006)'
_computing_data_reduction 'SAINT (Bruker, 2005)'
_computing_molecular_graphics SHELXTL
_computing_publication_material SHELXTL
_computing_structure_refinement 'SHELXL-2014/7 (Sheldrick, 2014)'
_computing_structure_solution 'SHELXTL (Sheldrick, 2008b)'
_diffrn_ambient_temperature 100(2)
_diffrn_measured_fraction_theta_full 0.936
_diffrn_measured_fraction_theta_max 0.900
_diffrn_measurement_device_type 'Bruker SMART CCD Apex-II area-detector'
_diffrn_measurement_method '\f and \w'
_diffrn_radiation_type CuK\a
_diffrn_radiation_wavelength 1.54178
_diffrn_reflns_av_R_equivalents 0.0705
_diffrn_reflns_av_sigmaI/netI 0.0586
_diffrn_reflns_Laue_measured_fraction_full 0.936
_diffrn_reflns_Laue_measured_fraction_max 0.900
_diffrn_reflns_limit_h_max 15
_diffrn_reflns_limit_h_min -15
_diffrn_reflns_limit_k_max 16
_diffrn_reflns_limit_k_min -15
_diffrn_reflns_limit_l_max 16
_diffrn_reflns_limit_l_min -15
_diffrn_reflns_number 19940
_diffrn_reflns_point_group_measured_fraction_full 0.936
_diffrn_reflns_point_group_measured_fraction_max 0.900
_diffrn_reflns_theta_full 67.679
_diffrn_reflns_theta_max 70.478
_diffrn_reflns_theta_min 3.395
_diffrn_source 'fine-focus sealed tube'
_exptl_absorpt_coefficient_mu 14.934
_exptl_absorpt_correction_T_max 0.413
_exptl_absorpt_correction_T_min 0.317
_exptl_absorpt_correction_type numerical
_exptl_absorpt_process_details 'SADABS (Sheldrick, 2008a)'
_exptl_crystal_colour gold
_exptl_crystal_density_diffrn 1.727
_exptl_crystal_density_method 'not measured'
_exptl_crystal_description cube
_exptl_crystal_F_000 1072
_exptl_crystal_size_max 0.100
_exptl_crystal_size_mid 0.097
_exptl_crystal_size_min 0.072
_refine_diff_density_max 2.287
_refine_diff_density_min -1.425
_refine_diff_density_rms 0.195
_refine_ls_extinction_method none
_refine_ls_goodness_of_fit_ref 1.007
_refine_ls_hydrogen_treatment constr
_refine_ls_matrix_type full
_refine_ls_number_parameters 545
_refine_ls_number_reflns 7216
_refine_ls_number_restraints 0
_refine_ls_restrained_S_all 1.007
_refine_ls_R_factor_all 0.0695
_refine_ls_R_factor_gt 0.0541
_refine_ls_shift/su_max 0.001
_refine_ls_shift/su_mean 0.000
_refine_ls_structure_factor_coef Fsqd
_refine_ls_weighting_details 'calc w=1/[\s^2^(Fo^2^)+(0.0918P)^2^] where P=(Fo^2^+2Fc^2^)/3'
_refine_ls_weighting_scheme calc
_refine_ls_wR_factor_gt 0.1324
_refine_ls_wR_factor_ref 0.1443
_reflns_Friedel_coverage 0.000
_reflns_number_gt 5728
_reflns_number_total 7216
_reflns_threshold_expression 'I > 2\s(I)'
_cod_data_source_file ic6b00124_si_002.cif
_cod_data_source_block RuTpybI2
_cod_original_cell_volume 2095.27(13)
_cod_database_code 4347410
_exptl_absorpt_special_details 'crystal mounted on a Cryoloop using Paratone-N'

loop_
_symmetry_equiv_pos_as_xyz
'x, y, z'
'-x, -y, -z'

loop_
_atom_site_label
_atom_site_type_symbol
_atom_site_fract_x
_atom_site_fract_y
_atom_site_fract_z
_atom_site_U_iso_or_equiv
_atom_site_adp_type
_atom_site_occupancy
_atom_site_site_symmetry_order
_atom_site_calc_flag
_atom_site_refinement_flags_posn
_atom_site_refinement_flags_adp
_atom_site_refinement_flags_occupancy
I1 I 0.09212(4) 0.50238(3) 0.37394(3) 0.02734(15) Uani 1 1 d . . .
I2 I 0.99186(4) 0.07065(3) 0.13780(3) 0.02556(14) Uani 1 1 d . . .
Ru1 Ru 0.5000 0.0000 0.5000 0.01350(17) Uani 1 2 d S . P
Ru2 Ru 0.5000 0.5000 0.0000 0.01442(17) Uani 1 2 d S . P
B1 B 0.3557(7) 0.1562(6) 0.4841(6) 0.0175(15) Uani 1 1 d . . .
B2 B 0.6352(7) 0.3357(6) 0.0384(6) 0.0175(15) Uani 1 1 d . . .
N1 N 0.4409(4) 0.0617(4) 0.3682(4) 0.0156(11) Uani 1 1 d . . .
N2 N 0.5533(5) 0.1512(4) 0.5803(4) 0.0166(11) Uani 1 1 d . . .
N3 N 0.3427(4) -0.0315(4) 0.5333(4) 0.0157(11) Uani 1 1 d . . .
N4 N 0.4411(5) 0.3405(4) -0.0609(4) 0.0170(11) Uani 1 1 d . . .
N5 N 0.5624(5) 0.4513(4) 0.1393(4) 0.0145(11) Uani 1 1 d . . .
N6 N 0.6525(4) 0.5176(4) -0.0362(4) 0.0164(11) Uani 1 1 d . . .
C1 C 0.3753(5) 0.1247(5) 0.3716(5) 0.0164(13) Uani 1 1 d . . .
C2 C 0.3275(6) 0.1582(5) 0.2797(5) 0.0191(14) Uani 1 1 d . . .
H2 H 0.2799 0.1997 0.2802 0.023 Uiso 1 1 calc R U .
C3 C 0.3482(6) 0.1319(5) 0.1871(5) 0.0224(15) Uani 1 1 d . . .
H3 H 0.3153 0.1551 0.1249 0.027 Uiso 1 1 calc R U .
C4 C 0.4173(6) 0.0714(5) 0.1879(5) 0.0188(14) Uani 1 1 d . . .
H4 H 0.4344 0.0533 0.1263 0.023 Uiso 1 1 calc R U .
C5 C 0.4611(6) 0.0378(5) 0.2788(5) 0.0170(13) Uani 1 1 d . . .
H5 H 0.5081 -0.0044 0.2786 0.020 Uiso 1 1 calc R U .
C6 C 0.4792(5) 0.2055(5) 0.5703(5) 0.0152(13) Uani 1 1 d . . .
C7 C 0.5075(6) 0.2950(5) 0.6424(5) 0.0167(13) Uani 1 1 d . . .
H7 H 0.4553 0.3322 0.6398 0.020 Uiso 1 1 calc R U .
C8 C 0.6090(6) 0.3293(5) 0.7161(5) 0.0224(15) Uani 1 1 d . . .
H8 H 0.6270 0.3895 0.7641 0.027 Uiso 1 1 calc R U .
C9 C 0.6843(6) 0.2751(5) 0.7195(5) 0.0215(14) Uani 1 1 d . . .
H9 H 0.7561 0.2987 0.7683 0.026 Uiso 1 1 calc R U .
C10 C 0.6537(6) 0.1858(5) 0.6506(5) 0.0190(14) Uani 1 1 d . . .
H10 H 0.7051 0.1478 0.6531 0.023 Uiso 1 1 calc R U .
C11 C 0.2960(5) 0.0470(5) 0.5337(4) 0.0152(13) Uani 1 1 d . . .
C12 C 0.2087(6) 0.0318(5) 0.5832(5) 0.0190(14) Uani 1 1 d . . .
H12 H 0.1789 0.0878 0.5882 0.023 Uiso 1 1 calc R U .
C13 C 0.1643(6) -0.0622(6) 0.6250(5) 0.0225(14) Uani 1 1 d . . .
H13 H 0.1064 -0.0700 0.6602 0.027 Uiso 1 1 calc R U .
C14 C 0.2052(6) -0.1449(5) 0.6149(5) 0.0205(14) Uani 1 1 d . . .
H14 H 0.1724 -0.2125 0.6383 0.025 Uiso 1 1 calc R U .
C15 C 0.2951(6) -0.1263(5) 0.5700(5) 0.0184(13) Uani 1 1 d . . .
H15 H 0.3252 -0.1820 0.5644 0.022 Uiso 1 1 calc R U .
C16 C 0.2884(6) 0.2410(5) 0.4648(5) 0.0194(14) Uani 1 1 d . . .
C17 C 0.3459(6) 0.3475(5) 0.4546(5) 0.0191(14) Uani 1 1 d . . .
H17 H 0.4266 0.3703 0.4674 0.023 Uiso 1 1 calc R U .
C18 C 0.2936(6) 0.4231(5) 0.4270(5) 0.0199(14) Uani 1 1 d . . .
H18 H 0.3372 0.4952 0.4214 0.024 Uiso 1 1 calc R U .
C19 C 0.1744(6) 0.3893(5) 0.4076(5) 0.0229(15) Uani 1 1 d . . .
C20 C 0.1133(6) 0.2846(5) 0.4136(5) 0.0214(14) Uani 1 1 d . . .
H20 H 0.0326 0.2616 0.4002 0.026 Uiso 1 1 calc R U .
C21 C 0.1696(6) 0.2120(5) 0.4393(5) 0.0216(15) Uani 1 1 d . . .
H21 H 0.1253 0.1389 0.4397 0.026 Uiso 1 1 calc R U .
C22 C 0.5056(6) 0.2766(5) -0.0337(5) 0.0173(13) Uani 1 1 d . . .
C23 C 0.4529(6) 0.1660(5) -0.0649(5) 0.0206(14) Uani 1 1 d . . .
H23 H 0.4948 0.1196 -0.0441 0.025 Uiso 1 1 calc R U .
C24 C 0.3420(6) 0.1223(5) -0.1248(5) 0.0248(15) Uani 1 1 d . . .
H24 H 0.3079 0.0474 -0.1446 0.030 Uiso 1 1 calc R U .
C25 C 0.2824(6) 0.1913(5) -0.1550(5) 0.0239(15) Uani 1 1 d . . .
H25 H 0.2077 0.1650 -0.1990 0.029 Uiso 1 1 calc R U .
C26 C 0.3327(6) 0.2980(5) -0.1205(5) 0.0177(13) Uani 1 1 d . . .
H26 H 0.2900 0.3443 -0.1390 0.021 Uiso 1 1 calc R U .
C27 C 0.6108(5) 0.3747(5) 0.1456(5) 0.0163(13) Uani 1 1 d . . .
C28 C 0.6302(6) 0.3284(5) 0.2377(5) 0.0178(13) Uani 1 1 d . . .
H28 H 0.6581 0.2703 0.2405 0.021 Uiso 1 1 calc R U .
C29 C 0.6092(6) 0.3664(5) 0.3252(5) 0.0209(14) Uani 1 1 d . . .
H29 H 0.6235 0.3355 0.3879 0.025 Uiso 1 1 calc R U .
C30 C 0.5669(6) 0.4501(5) 0.3195(5) 0.0214(14) Uani 1 1 d . . .
H30 H 0.5544 0.4795 0.3786 0.026 Uiso 1 1 calc R U .
C31 C 0.5435(6) 0.4900(5) 0.2254(5) 0.0196(14) Uani 1 1 d . . .
H31 H 0.5130 0.5464 0.2208 0.024 Uiso 1 1 calc R U .
C32 C 0.7006(6) 0.4418(5) -0.0151(5) 0.0184(14) Uani 1 1 d . . .
C33 C 0.8033(6) 0.4540(5) -0.0426(5) 0.0187(14) Uani 1 1 d . . .
H33 H 0.8374 0.4005 -0.0288 0.022 Uiso 1 1 calc R U .
C34 C 0.8554(6) 0.5425(5) -0.0892(5) 0.0249(15) Uani 1 1 d . . .
H34 H 0.9253 0.5505 -0.1062 0.030 Uiso 1 1 calc R U .
C35 C 0.8040(7) 0.6191(5) -0.1107(5) 0.0265(16) Uani 1 1 d . . .
H35 H 0.8368 0.6800 -0.1438 0.032 Uiso 1 1 calc R U .
C36 C 0.7030(6) 0.6037(5) -0.0823(5) 0.0209(14) Uani 1 1 d . . .
H36 H 0.6677 0.6563 -0.0960 0.025 Uiso 1 1 calc R U .
C37 C 0.7176(6) 0.2637(5) 0.0598(5) 0.0190(14) Uani 1 1 d . . .
C38 C 0.7125(6) 0.1777(5) -0.0044(5) 0.0205(14) Uani 1 1 d . . .
H38 H 0.6523 0.1551 -0.0652 0.025 Uiso 1 1 calc R U .
C39 C 0.7899(6) 0.1227(5) 0.0144(5) 0.0226(15) Uani 1 1 d . . .
H39 H 0.7805 0.0631 -0.0310 0.027 Uiso 1 1 calc R U .
C40 C 0.8801(6) 0.1567(5) 0.1003(5) 0.0200(14) Uani 1 1 d . . .
C41 C 0.8961(6) 0.2483(5) 0.1635(5) 0.0205(14) Uani 1 1 d . . .
H41 H 0.9613 0.2758 0.2196 0.025 Uiso 1 1 calc R U .
C42 C 0.8154(6) 0.2977(5) 0.1427(5) 0.0180(13) Uani 1 1 d . . .
H42 H 0.8265 0.3587 0.1871 0.022 Uiso 1 1 calc R U .
C43 C 0.0642(6) 0.3035(6) 0.7136(5) 0.0220(14) Uani 1 1 d . . .
C44 C -0.0009(6) 0.2052(6) 0.6561(5) 0.0263(16) Uani 1 1 d . . .
H44 H 0.0087 0.1922 0.5896 0.032 Uiso 1 1 calc R U .
C45 C -0.0788(6) 0.1266(6) 0.6935(5) 0.0257(15) Uani 1 1 d . . .
H45 H -0.1218 0.0604 0.6528 0.031 Uiso 1 1 calc R U .
C46 C -0.0947(6) 0.1433(6) 0.7896(6) 0.0274(16) Uani 1 1 d . . .
H46 H -0.1486 0.0893 0.8153 0.033 Uiso 1 1 calc R U .
C47 C -0.0302(7) 0.2415(6) 0.8490(6) 0.0298(17) Uani 1 1 d . . .
H47 H -0.0400 0.2542 0.9154 0.036 Uiso 1 1 calc R U .
C48 C 0.0475(6) 0.3196(6) 0.8106(5) 0.0249(15) Uani 1 1 d . . .
H48 H 0.0905 0.3858 0.8512 0.030 Uiso 1 1 calc R U .
C49 C 0.1503(7) 0.3872(6) 0.6723(6) 0.0290(16) Uani 1 1 d . . .
H49A H 0.2054 0.3571 0.6563 0.044 Uiso 1 1 calc R U .
H49B H 0.1902 0.4491 0.7238 0.044 Uiso 1 1 calc R U .
H49C H 0.1114 0.4098 0.6097 0.044 Uiso 1 1 calc R U .

loop_
_atom_site_aniso_label
_atom_site_aniso_U_11
_atom_site_aniso_U_22
_atom_site_aniso_U_33
_atom_site_aniso_U_23
_atom_site_aniso_U_13
_atom_site_aniso_U_12
I1 0.0343(3) 0.0264(2) 0.0289(3) 0.00356(18) 0.0076(2) 0.0205(2)
I2 0.0280(3) 0.0260(2) 0.0278(3) 0.00037(18) 0.0061(2) 0.0166(2)
Ru1 0.0164(4) 0.0131(3) 0.0119(3) -0.0013(2) 0.0025(3) 0.0071(3)
Ru2 0.0169(4) 0.0130(3) 0.0133(3) -0.0019(2) 0.0017(3) 0.0065(3)
B1 0.020(4) 0.018(3) 0.015(4) -0.003(3) 0.006(3) 0.008(3)
B2 0.020(4) 0.014(3) 0.017(4) -0.001(3) 0.004(3) 0.005(3)
N1 0.014(3) 0.014(2) 0.018(3) 0.000(2) 0.004(2) 0.005(2)
N2 0.016(3) 0.020(3) 0.010(3) 0.000(2) 0.000(2) 0.004(3)
N3 0.017(3) 0.016(2) 0.011(3) -0.002(2) 0.000(2) 0.003(2)
N4 0.020(3) 0.020(3) 0.011(3) 0.001(2) 0.004(2) 0.008(3)
N5 0.020(3) 0.012(2) 0.013(3) -0.0002(19) 0.004(2) 0.008(2)
N6 0.014(3) 0.016(2) 0.015(3) -0.006(2) -0.001(2) 0.003(2)
C1 0.012(3) 0.013(3) 0.019(3) -0.001(2) 0.002(3) -0.002(3)
C2 0.019(3) 0.017(3) 0.021(4) -0.001(3) 0.000(3) 0.010(3)
C3 0.029(4) 0.023(3) 0.013(3) 0.002(3) 0.002(3) 0.009(3)
C4 0.025(4) 0.017(3) 0.013(3) 0.001(2) 0.005(3) 0.004(3)
C5 0.021(3) 0.015(3) 0.017(3) -0.004(2) 0.004(3) 0.009(3)
C6 0.017(3) 0.012(3) 0.019(3) 0.000(2) 0.004(3) 0.008(3)
C7 0.017(3) 0.013(3) 0.020(3) 0.000(2) 0.002(3) 0.007(3)
C8 0.025(4) 0.022(3) 0.019(4) -0.007(3) 0.004(3) 0.009(3)
C9 0.019(4) 0.021(3) 0.021(4) -0.004(3) 0.000(3) 0.005(3)
C10 0.025(4) 0.016(3) 0.020(4) 0.003(3) 0.007(3) 0.012(3)
C11 0.014(3) 0.019(3) 0.009(3) -0.004(2) -0.004(2) 0.006(3)
C12 0.018(3) 0.022(3) 0.015(3) -0.003(3) 0.000(3) 0.007(3)
C13 0.013(3) 0.033(4) 0.018(4) 0.001(3) 0.003(3) 0.004(3)
C14 0.019(4) 0.014(3) 0.026(4) 0.004(3) 0.005(3) 0.002(3)
C15 0.018(3) 0.020(3) 0.017(3) -0.002(3) 0.002(3) 0.008(3)
C16 0.023(4) 0.025(3) 0.013(3) -0.005(3) 0.004(3) 0.012(3)
C17 0.018(3) 0.022(3) 0.020(4) 0.004(3) 0.006(3) 0.010(3)
C18 0.026(4) 0.015(3) 0.016(3) -0.003(2) 0.005(3) 0.005(3)
C19 0.029(4) 0.026(3) 0.017(4) 0.002(3) 0.003(3) 0.016(3)
C20 0.018(4) 0.027(3) 0.019(4) 0.006(3) 0.002(3) 0.009(3)
C21 0.031(4) 0.017(3) 0.021(4) -0.001(3) 0.008(3) 0.013(3)
C22 0.016(3) 0.017(3) 0.018(3) 0.001(2) 0.005(3) 0.004(3)
C23 0.022(4) 0.018(3) 0.024(4) -0.001(3) 0.007(3) 0.009(3)
C24 0.032(4) 0.015(3) 0.020(4) -0.008(3) -0.001(3) 0.005(3)
C25 0.022(4) 0.026(3) 0.018(4) -0.002(3) 0.000(3) 0.006(3)
C26 0.018(3) 0.019(3) 0.016(3) 0.001(3) 0.001(3) 0.008(3)
C27 0.014(3) 0.013(3) 0.016(3) -0.004(2) 0.002(3) -0.002(3)
C28 0.022(4) 0.015(3) 0.019(3) -0.001(2) 0.003(3) 0.011(3)
C29 0.027(4) 0.023(3) 0.015(3) -0.002(3) 0.005(3) 0.012(3)
C30 0.029(4) 0.022(3) 0.013(3) -0.003(3) 0.008(3) 0.006(3)
C31 0.022(4) 0.016(3) 0.021(4) -0.002(3) 0.008(3) 0.006(3)
C32 0.021(4) 0.021(3) 0.010(3) -0.005(2) -0.004(3) 0.007(3)
C33 0.023(4) 0.018(3) 0.014(3) -0.003(2) 0.001(3) 0.009(3)
C34 0.022(4) 0.028(4) 0.024(4) -0.007(3) 0.004(3) 0.010(3)
C35 0.036(4) 0.022(3) 0.023(4) 0.008(3) 0.008(3) 0.012(4)
C36 0.020(4) 0.019(3) 0.023(4) -0.002(3) 0.005(3) 0.005(3)
C37 0.018(3) 0.013(3) 0.025(4) 0.000(3) 0.005(3) 0.005(3)
C38 0.021(4) 0.016(3) 0.018(4) -0.007(3) 0.003(3) 0.001(3)
C39 0.027(4) 0.021(3) 0.023(4) 0.000(3) 0.009(3) 0.011(3)
C40 0.025(4) 0.021(3) 0.022(4) 0.006(3) 0.008(3) 0.016(3)
C41 0.019(4) 0.025(3) 0.016(3) -0.001(3) 0.000(3) 0.008(3)
C42 0.026(4) 0.016(3) 0.014(3) -0.002(2) 0.008(3) 0.007(3)
C43 0.020(4) 0.028(3) 0.020(4) 0.003(3) 0.002(3) 0.013(3)
C44 0.029(4) 0.037(4) 0.014(3) -0.004(3) -0.001(3) 0.017(4)
C45 0.022(4) 0.029(4) 0.023(4) -0.004(3) -0.004(3) 0.012(3)
C46 0.019(4) 0.032(4) 0.028(4) 0.008(3) 0.002(3) 0.007(3)
C47 0.035(5) 0.037(4) 0.018(4) -0.002(3) 0.006(3) 0.015(4)
C48 0.026(4) 0.027(3) 0.023(4) -0.006(3) 0.002(3) 0.013(3)
C49 0.032(4) 0.035(4) 0.026(4) 0.005(3) 0.008(3) 0.020(4)

loop_
_atom_type_symbol
_atom_type_description
_atom_type_scat_dispersion_real
_atom_type_scat_dispersion_imag
_atom_type_scat_source
C C 0.0181 0.0091 'International Tables Vol C Tables 4.2.6.8 and 6.1.1.4'
H H 0.0000 0.0000 'International Tables Vol C Tables 4.2.6.8 and 6.1.1.4'
B B 0.0090 0.0039 'International Tables Vol C Tables 4.2.6.8 and 6.1.1.4'
I I -0.3257 6.8362 'International Tables Vol C Tables 4.2.6.8 and 6.1.1.4'
N N 0.0311 0.0180 'International Tables Vol C Tables 4.2.6.8 and 6.1.1.4'
Ru Ru 0.0552 3.2960 'International Tables Vol C Tables 4.2.6.8 and 6.1.1.4'

loop_
_geom_angle_atom_site_label_1
_geom_angle_atom_site_label_2
_geom_angle_atom_site_label_3
_geom_angle
_geom_angle_site_symmetry_1
_geom_angle_site_symmetry_3
N1 Ru1 N1 180.0 2_656 .
N1 Ru1 N3 89.0(2) 2_656 2_656
N1 Ru1 N3 91.0(2) . 2_656
N1 Ru1 N3 91.0(2) 2_656 .
N1 Ru1 N3 89.0(2) . .
N3 Ru1 N3 180.0 2_656 .
N1 Ru1 N2 90.53(19) 2_656 .
N1 Ru1 N2 89.48(19) . .
N3 Ru1 N2 91.6(2) 2_656 .
N3 Ru1 N2 88.4(2) . .
N1 Ru1 N2 89.48(19) 2_656 2_656
N1 Ru1 N2 90.52(19) . 2_656
N3 Ru1 N2 88.4(2) 2_656 2_656
N3 Ru1 N2 91.6(2) . 2_656
N2 Ru1 N2 180.0 . 2_656
N5 Ru2 N5 180.0 2_665 .
N5 Ru2 N6 88.7(2) 2_665 2_665
N5 Ru2 N6 91.3(2) . 2_665
N5 Ru2 N6 91.3(2) 2_665 .
N5 Ru2 N6 88.7(2) . .
N6 Ru2 N6 180.0 2_665 .
N5 Ru2 N4 92.10(19) 2_665 .
N5 Ru2 N4 87.90(19) . .
N6 Ru2 N4 91.6(2) 2_665 .
N6 Ru2 N4 88.4(2) . .
N5 Ru2 N4 87.90(19) 2_665 2_665
N5 Ru2 N4 92.10(19) . 2_665
N6 Ru2 N4 88.4(2) 2_665 2_665
N6 Ru2 N4 91.6(2) . 2_665
N4 Ru2 N4 180.0 . 2_665
C16 B1 C11 117.0(6) . .
C16 B1 C6 112.5(5) . .
C11 B1 C6 100.5(5) . .
C16 B1 C1 106.7(5) . .
C11 B1 C1 109.8(5) . .
C6 B1 C1 110.3(5) . .
C37 B2 C22 116.8(5) . .
C37 B2 C32 107.1(5) . .
C22 B2 C32 109.2(5) . .
C37 B2 C27 111.9(5) . .
C22 B2 C27 102.1(5) . .
C32 B2 C27 109.7(5) . .
C5 N1 C1 120.0(5) . .
C5 N1 Ru1 121.1(4) . .
C1 N1 Ru1 118.9(4) . .
C10 N2 C6 121.4(5) . .
C10 N2 Ru1 119.1(4) . .
C6 N2 Ru1 118.9(4) . .
C15 N3 C11 119.6(5) . .
C15 N3 Ru1 118.8(4) . .
C11 N3 Ru1 120.8(4) . .
C26 N4 C22 120.3(5) . .
C26 N4 Ru2 118.6(4) . .
C22 N4 Ru2 120.8(4) . .
C27 N5 C31 119.5(5) . .
C27 N5 Ru2 121.7(4) . .
C31 N5 Ru2 118.5(4) . .
C32 N6 C36 120.0(6) . .
C32 N6 Ru2 119.6(4) . .
C36 N6 Ru2 120.4(4) . .
N1 C1 C2 118.1(6) . .
N1 C1 B1 118.7(5) . .
C2 C1 B1 123.2(6) . .
C3 C2 C1 121.4(6) . .
C3 C2 H2 119.3 . .
C1 C2 H2 119.3 . .
C4 C3 C2 118.4(6) . .
C4 C3 H3 120.8 . .
C2 C3 H3 120.8 . .
C5 C4 C3 118.9(6) . .
C5 C4 H4 120.5 . .
C3 C4 H4 120.5 . .
N1 C5 C4 123.1(6) . .
N1 C5 H5 118.4 . .
C4 C5 H5 118.4 . .
N2 C6 C7 117.3(6) . .
N2 C6 B1 118.6(5) . .
C7 C6 B1 123.7(5) . .
C8 C7 C6 121.4(6) . .
C8 C7 H7 119.3 . .
C6 C7 H7 119.3 . .
C7 C8 C9 119.0(6) . .
C7 C8 H8 120.5 . .
C9 C8 H8 120.5 . .
C8 C9 C10 118.9(6) . .
C8 C9 H9 120.6 . .
C10 C9 H9 120.6 . .
N2 C10 C9 121.8(6) . .
N2 C10 H10 119.1 . .
C9 C10 H10 119.1 . .
N3 C11 C12 118.2(5) . .
N3 C11 B1 116.2(5) . .
C12 C11 B1 125.4(6) . .
C13 C12 C11 121.8(6) . .
C13 C12 H12 119.1 . .
C11 C12 H12 119.1 . .
C12 C13 C14 119.1(6) . .
C12 C13 H13 120.5 . .
C14 C13 H13 120.5 . .
C15 C14 C13 118.0(6) . .
C15 C14 H14 121.0 . .
C13 C14 H14 121.0 . .
N3 C15 C14 122.8(6) . .
N3 C15 H15 118.6 . .
C14 C15 H15 118.6 . .
C17 C16 C21 114.4(6) . .
C17 C16 B1 120.5(6) . .
C21 C16 B1 124.2(6) . .
C16 C17 C18 124.5(6) . .
C16 C17 H17 117.8 . .
C18 C17 H17 117.8 . .
C17 C18 C19 117.9(6) . .
C17 C18 H18 121.1 . .
C19 C18 H18 121.1 . .
C20 C19 C18 120.0(6) . .
C20 C19 I1 120.6(5) . .
C18 C19 I1 119.3(5) . .
C19 C20 C21 119.7(7) . .
C19 C20 H20 120.2 . .
C21 C20 H20 120.2 . .
C20 C21 C16 123.4(6) . .
C20 C21 H21 118.3 . .
C16 C21 H21 118.3 . .
N4 C22 C23 117.3(6) . .
N4 C22 B2 116.5(5) . .
C23 C22 B2 126.1(6) . .
C24 C23 C22 122.4(6) . .
C24 C23 H23 118.8 . .
C22 C23 H23 118.8 . .
C25 C24 C23 118.0(6) . .
C25 C24 H24 121.0 . .
C23 C24 H24 121.0 . .
C26 C25 C24 119.1(7) . .
C26 C25 H25 120.5 . .
C24 C25 H25 120.5 . .
N4 C26 C25 122.8(6) . .
N4 C26 H26 118.6 . .
C25 C26 H26 118.6 . .
N5 C27 C28 119.6(6) . .
N5 C27 B2 116.3(5) . .
C28 C27 B2 124.0(6) . .
C29 C28 C27 120.8(6) . .
C29 C28 H28 119.6 . .
C27 C28 H28 119.6 . .
C30 C29 C28 118.9(6) . .
C30 C29 H29 120.6 . .
C28 C29 H29 120.6 . .
C29 C30 C31 118.4(6) . .
C29 C30 H30 120.8 . .
C31 C30 H30 120.8 . .
N5 C31 C30 122.5(6) . .
N5 C31 H31 118.7 . .
C30 C31 H31 118.7 . .
N6 C32 C33 118.7(6) . .
N6 C32 B2 119.0(6) . .
C33 C32 B2 122.2(6) . .
C34 C33 C32 121.2(6) . .
C34 C33 H33 119.4 . .
C32 C33 H33 119.4 . .
C35 C34 C33 119.0(7) . .
C35 C34 H34 120.5 . .
C33 C34 H34 120.5 . .
C34 C35 C36 117.7(6) . .
C34 C35 H35 121.1 . .
C36 C35 H35 121.1 . .
N6 C36 C35 123.2(6) . .
N6 C36 H36 118.4 . .
C35 C36 H36 118.4 . .
C38 C37 C42 113.5(6) . .
C38 C37 B2 126.7(6) . .
C42 C37 B2 119.1(5) . .
C37 C38 C39 124.5(6) . .
C37 C38 H38 117.7 . .
C39 C38 H38 117.7 . .
C40 C39 C38 118.6(6) . .
C40 C39 H39 120.7 . .
C38 C39 H39 120.7 . .
C39 C40 C41 119.9(6) . .
C39 C40 I2 120.2(5) . .
C41 C40 I2 119.9(5) . .
C42 C41 C40 118.8(6) . .
C42 C41 H41 120.6 . .
C40 C41 H41 120.6 . .
C41 C42 C37 124.3(6) . .
C41 C42 H42 117.8 . .
C37 C42 H42 117.8 . .
C48 C43 C44 117.5(7) . .
C48 C43 C49 121.8(7) . .
C44 C43 C49 120.6(6) . .
C45 C44 C43 121.5(7) . .
C45 C44 H44 119.2 . .
C43 C44 H44 119.2 . .
C44 C45 C46 120.5(7) . .
C44 C45 H45 119.7 . .
C46 C45 H45 119.7 . .
C45 C46 C47 119.0(7) . .
C45 C46 H46 120.5 . .
C47 C46 H46 120.5 . .
C48 C47 C46 119.9(7) . .
C48 C47 H47 120.1 . .
C46 C47 H47 120.1 . .
C47 C48 C43 121.6(7) . .
C47 C48 H48 119.2 . .
C43 C48 H48 119.2 . .
C43 C49 H49A 109.5 . .
C43 C49 H49B 109.5 . .
H49A C49 H49B 109.5 . .
C43 C49 H49C 109.5 . .
H49A C49 H49C 109.5 . .
H49B C49 H49C 109.5 . .

loop_
_geom_bond_atom_site_label_1
_geom_bond_atom_site_label_2
_geom_bond_distance
_geom_bond_site_symmetry_2
I1 C19 2.103(7) .
I2 C40 2.095(6) .
Ru1 N1 2.055(5) 2_656
Ru1 N1 2.055(5) .
Ru1 N3 2.079(5) 2_656
Ru1 N3 2.079(5) .
Ru1 N2 2.086(5) .
Ru1 N2 2.086(5) 2_656
Ru2 N5 2.063(5) 2_665
Ru2 N5 2.063(5) .
Ru2 N6 2.067(5) 2_665
Ru2 N6 2.067(5) .
Ru2 N4 2.081(5) .
Ru2 N4 2.081(5) 2_665
B1 C16 1.622(10) .
B1 C11 1.633(9) .
B1 C6 1.652(10) .
B1 C1 1.659(9) .
B2 C37 1.627(9) .
B2 C22 1.642(10) .
B2 C32 1.654(9) .
B2 C27 1.656(9) .
N1 C5 1.342(8) .
N1 C1 1.375(8) .
N2 C10 1.341(9) .
N2 C6 1.358(8) .
N3 C15 1.361(8) .
N3 C11 1.364(8) .
N4 C26 1.361(9) .
N4 C22 1.369(8) .
N5 C27 1.350(8) .
N5 C31 1.363(8) .
N6 C32 1.346(8) .
N6 C36 1.353(8) .
C1 C2 1.397(9) .
C2 C3 1.394(9) .
C2 H2 0.9500 .
C3 C4 1.379(10) .
C3 H3 0.9500 .
C4 C5 1.368(9) .
C4 H4 0.9500 .
C5 H5 0.9500 .
C6 C7 1.414(8) .
C7 C8 1.374(9) .
C7 H7 0.9500 .
C8 C9 1.376(9) .
C8 H8 0.9500 .
C9 C10 1.382(9) .
C9 H9 0.9500 .
C10 H10 0.9500 .
C11 C12 1.392(9) .
C12 C13 1.377(9) .
C12 H12 0.9500 .
C13 C14 1.382(10) .
C13 H13 0.9500 .
C14 C15 1.377(9) .
C14 H14 0.9500 .
C15 H15 0.9500 .
C16 C17 1.387(9) .
C16 C21 1.400(10) .
C17 C18 1.392(9) .
C17 H17 0.9500 .
C18 C19 1.405(10) .
C18 H18 0.9500 .
C19 C20 1.367(10) .
C20 C21 1.388(9) .
C20 H20 0.9500 .
C21 H21 0.9500 .
C22 C23 1.408(9) .
C23 C24 1.387(10) .
C23 H23 0.9500 .
C24 C25 1.385(10) .
C24 H24 0.9500 .
C25 C26 1.369(9) .
C25 H25 0.9500 .
C26 H26 0.9500 .
C27 C28 1.397(9) .
C28 C29 1.390(9) .
C28 H28 0.9500 .
C29 C30 1.384(9) .
C29 H29 0.9500 .
C30 C31 1.385(9) .
C30 H30 0.9500 .
C31 H31 0.9500 .
C32 C33 1.410(9) .
C33 C34 1.385(9) .
C33 H33 0.9500 .
C34 C35 1.384(10) .
C34 H34 0.9500 .
C35 C36 1.388(10) .
C35 H35 0.9500 .
C36 H36 0.9500 .
C37 C38 1.396(8) .
C37 C42 1.410(9) .
C38 C39 1.399(10) .
C38 H38 0.9500 .
C39 C40 1.378(10) .
C39 H39 0.9500 .
C40 C41 1.402(9) .
C41 C42 1.380(9) .
C41 H41 0.9500 .
C42 H42 0.9500 .
C43 C48 1.394(10) .
C43 C44 1.396(10) .
C43 C49 1.502(10) .
C44 C45 1.380(11) .
C44 H44 0.9500 .
C45 C46 1.380(10) .
C45 H45 0.9500 .
C46 C47 1.404(10) .
C46 H46 0.9500 .
C47 C48 1.381(11) .
C47 H47 0.9500 .
C48 H48 0.9500 .
C49 H49A 0.9800 .
C49 H49B 0.9800 .
C49 H49C 0.9800 .

loop_
_geom_torsion_atom_site_label_1
_geom_torsion_atom_site_label_2
_geom_torsion_atom_site_label_3
_geom_torsion_atom_site_label_4
_geom_torsion
C5 N1 C1 C2 2.7(9)
Ru1 N1 C1 C2 -174.4(4)
C5 N1 C1 B1 -177.9(6)
Ru1 N1 C1 B1 4.9(7)
C16 B1 C1 N1 173.6(5)
C11 B1 C1 N1 -58.8(7)
C6 B1 C1 N1 51.0(7)
C16 B1 C1 C2 -7.1(8)
C11 B1 C1 C2 120.5(6)
C6 B1 C1 C2 -129.6(6)
N1 C1 C2 C3 -2.1(9)
B1 C1 C2 C3 178.6(6)
C1 C2 C3 C4 0.1(10)
C2 C3 C4 C5 1.3(10)
C1 N1 C5 C4 -1.4(9)
Ru1 N1 C5 C4 175.7(5)
C3 C4 C5 N1 -0.6(10)
C10 N2 C6 C7 -5.2(9)
Ru1 N2 C6 C7 165.8(4)
C10 N2 C6 B1 -178.4(6)
Ru1 N2 C6 B1 -7.4(7)
C16 B1 C6 N2 -168.2(5)
C11 B1 C6 N2 66.7(7)
C1 B1 C6 N2 -49.1(7)
C16 B1 C6 C7 19.1(9)
C11 B1 C6 C7 -106.0(6)
C1 B1 C6 C7 138.1(6)
N2 C6 C7 C8 3.6(9)
B1 C6 C7 C8 176.4(6)
C6 C7 C8 C9 0.0(10)
C7 C8 C9 C10 -2.1(10)
C6 N2 C10 C9 3.2(9)
Ru1 N2 C10 C9 -167.7(5)
C8 C9 C10 N2 0.5(10)
C15 N3 C11 C12 7.5(8)
Ru1 N3 C11 C12 -162.4(4)
C15 N3 C11 B1 -177.7(5)
Ru1 N3 C11 B1 12.4(7)
C16 B1 C11 N3 169.1(5)
C6 B1 C11 N3 -68.8(6)
C1 B1 C11 N3 47.4(7)
C16 B1 C11 C12 -16.4(9)
C6 B1 C11 C12 105.6(7)
C1 B1 C11 C12 -138.1(6)
N3 C11 C12 C13 -4.3(9)
B1 C11 C12 C13 -178.6(6)
C11 C12 C13 C14 -2.0(10)
C12 C13 C14 C15 4.9(10)
C11 N3 C15 C14 -4.7(9)
Ru1 N3 C15 C14 165.4(5)
C13 C14 C15 N3 -1.7(10)
C11 B1 C16 C17 159.4(6)
C6 B1 C16 C17 43.9(8)
C1 B1 C16 C17 -77.3(7)
C11 B1 C16 C21 -32.2(9)
C6 B1 C16 C21 -147.8(6)
C1 B1 C16 C21 91.1(7)
C21 C16 C17 C18 3.3(10)
B1 C16 C17 C18 172.7(6)
C16 C17 C18 C19 -0.3(10)
C17 C18 C19 C20 -1.6(10)
C17 C18 C19 I1 176.5(5)
C18 C19 C20 C21 0.3(10)
I1 C19 C20 C21 -177.8(5)
C19 C20 C21 C16 3.1(10)
C17 C16 C21 C20 -4.7(10)
B1 C16 C21 C20 -173.7(6)
C26 N4 C22 C23 -3.5(9)
Ru2 N4 C22 C23 170.0(4)
C26 N4 C22 B2 -180.0(5)
Ru2 N4 C22 B2 -6.4(7)
C37 B2 C22 N4 -172.9(5)
C32 B2 C22 N4 -51.4(7)
C27 B2 C22 N4 64.7(6)
C37 B2 C22 C23 11.0(9)
C32 B2 C22 C23 132.5(6)
C27 B2 C22 C23 -111.4(7)
N4 C22 C23 C24 3.0(10)
B2 C22 C23 C24 179.0(6)
C22 C23 C24 C25 0.4(10)
C23 C24 C25 C26 -3.3(10)
C22 N4 C26 C25 0.7(9)
Ru2 N4 C26 C25 -172.9(5)
C24 C25 C26 N4 2.8(10)
C31 N5 C27 C28 6.4(9)
Ru2 N5 C27 C28 -166.7(5)
C31 N5 C27 B2 -177.7(6)
Ru2 N5 C27 B2 9.1(7)
C37 B2 C27 N5 167.5(5)
C22 B2 C27 N5 -66.8(6)
C32 B2 C27 N5 48.8(7)
C37 B2 C27 C28 -16.8(9)
C22 B2 C27 C28 108.8(7)
C32 B2 C27 C28 -135.5(6)
N5 C27 C28 C29 -5.4(10)
B2 C27 C28 C29 179.1(6)
C27 C28 C29 C30 0.9(10)
C28 C29 C30 C31 2.3(10)
C27 N5 C31 C30 -3.1(10)
Ru2 N5 C31 C30 170.2(5)
C29 C30 C31 N5 -1.3(10)
C36 N6 C32 C33 -0.4(9)
Ru2 N6 C32 C33 178.5(4)
C36 N6 C32 B2 -178.3(6)
Ru2 N6 C32 B2 0.6(7)
C37 B2 C32 N6 -176.8(5)
C22 B2 C32 N6 55.9(7)
C27 B2 C32 N6 -55.2(8)
C37 B2 C32 C33 5.4(8)
C22 B2 C32 C33 -121.9(6)
C27 B2 C32 C33 127.0(6)
N6 C32 C33 C34 0.8(9)
B2 C32 C33 C34 178.6(6)
C32 C33 C34 C35 -1.2(10)
C33 C34 C35 C36 1.1(10)
C32 N6 C36 C35 0.4(10)
Ru2 N6 C36 C35 -178.5(5)
C34 C35 C36 N6 -0.8(10)
C22 B2 C37 C38 28.5(9)
C32 B2 C37 C38 -94.1(8)
C27 B2 C37 C38 145.6(6)
C22 B2 C37 C42 -161.8(6)
C32 B2 C37 C42 75.5(7)
C27 B2 C37 C42 -44.8(8)
C42 C37 C38 C39 5.6(10)
B2 C37 C38 C39 175.7(6)
C37 C38 C39 C40 -2.2(10)
C38 C39 C40 C41 -3.4(10)
C38 C39 C40 I2 175.7(5)
C39 C40 C41 C42 5.1(10)
I2 C40 C41 C42 -174.0(5)
C40 C41 C42 C37 -1.4(10)
C38 C37 C42 C41 -3.7(9)
B2 C37 C42 C41 -174.7(6)
C48 C43 C44 C45 -0.2(10)
C49 C43 C44 C45 178.7(6)
C43 C44 C45 C46 0.2(10)
C44 C45 C46 C47 -0.2(10)
C45 C46 C47 C48 0.2(11)
C46 C47 C48 C43 -0.2(11)
C44 C43 C48 C47 0.2(10)
C49 C43 C48 C47 -178.7(6)
